data_9004633
loop_
_publ_author_name
'DeMartin, F.'
'Minaglia, A.'
'Gramaccioli, C. M.'

_publ_section_title
;
 Characterization of gadolinite-group minerals using crystallographic
 data only: The case of hingganite-(Y) from Cuasso al Monte, Italy
 Sample 1
;
_journal_name_full 'The Canadian Mineralogist'
_journal_page_first 1105
_journal_page_last 1114
_journal_paper_doi 10.2113/gscanmin.39.4.1105
_journal_volume 39
_journal_year 2001
_chemical_compound_source 'Cuasso al Monte, Italy'
_chemical_formula_sum 'B0.5 Be1.5 Ca0.5 Fe0.27 H2 O10 Si2 Y1.5'
_chemical_name_mineral Hingganite-(Y)
_space_group_IT_number 14
_symmetry_space_group_name_Hall '-P 2ybc'
_symmetry_space_group_name_H-M 'P 1 21/c 1'
_cell_angle_alpha 90
_cell_angle_beta 90.26
_cell_angle_gamma 90
_cell_formula_units_Z 2
_cell_length_a 4.744
_cell_length_b 7.571
_cell_length_c 9.811
_cell_volume 352.376
_database_code_amcsd 0005726
_exptl_crystal_density_diffrn 3.823
_cod_original_formula_sum '(Y1.5 Ca.5) Fe.27 Si2 O10 (Be1.5 B.5) H2'
_cod_database_code 9004633

loop_
_space_group_symop_operation_xyz
x,y,z
x,1/2-y,1/2+z
-x,1/2+y,1/2-z
-x,-y,-z

loop_
_atom_site_label
_atom_site_fract_x
_atom_site_fract_y
_atom_site_fract_z
_atom_site_occupancy
_atom_site_U_iso_or_equiv
_atom_site_type_symbol
_atom_site_attached_hydrogens
YA 0.00140 0.10860 0.33164 0.75000 0.02166 Y 0
CaA 0.00140 0.10860 0.33164 0.25000 0.02166 Ca 0
FeX 0.00000 0.00000 0.00000 0.27000 0.02533 Fe 0
Si 0.51970 0.27430 0.08020 1.00000 0.02090 Si 0
O(1) 0.76100 0.41030 0.03260 1.00000 0.02406 O 0
O(2) 0.32500 0.28660 0.45110 1.00000 0.02406 O 0
O(3) 0.30800 0.34340 0.19740 1.00000 0.02660 O 0
O(4) 0.68500 0.10600 0.14580 1.00000 0.02533 O 0
O-H(5) 0.78000 0.40940 0.33130 1.00000 0.02786 O 0
BeZ 0.45200 0.41300 0.33500 0.75000 0.02280 Be 0
BZ 0.45200 0.41300 0.33500 0.25000 0.02280 B 0

loop_
_cod_changelog_entry_id
_cod_changelog_entry_author
_cod_changelog_entry_date
_cod_changelog_entry_text
1
;cod-tools version 3.8.0
Id: cif_guess_AMCSD_atom_types 9581 2023-05-17 12:35:41Z saulius
;
2023-05-23T09:18:55+03:00
;Derived atom types and hydrogen counts
from atom names that follow the AMCSD naming convention
(Wat == water, O-H == hydroxyl).
;

loop_
_cod_related_entry_id
_cod_related_entry_database
_cod_related_entry_code
1 AMCSD 0005726
